data_7112857
loop_
_publ_author_name
'B\'elanger-Chabot, Guillaume'
'Rioux, Philippe'
'Maron, Laurent'
'Fontaine, Fr\'ed\'eric-Georges'

_publ_section_title
;
 Synthesis of a 1-boratabenzene-(2,3,4,5-tetramethylphosphole): towards a
 planar monophosphole.
;
_journal_issue 36
_journal_name_full 'Chemical communications (Cambridge, England)'
_journal_page_first 6816
_journal_page_last 6818
_journal_paper_doi 10.1039/c0cc01999b
_journal_volume 46
_journal_year 2010
_chemical_formula_sum 'C22 H41 B Li N2 P Si'
_chemical_formula_weight 410.38
_chemical_name_systematic
;
?
;
_space_group_IT_number 14
_symmetry_cell_setting monoclinic
_symmetry_space_group_name_Hall '-P 2ybc'
_symmetry_space_group_name_H-M 'P 1 21/c 1'
_atom_sites_solution_hydrogens geom
_atom_sites_solution_primary direct
_atom_sites_solution_secondary difmap
_audit_creation_method SHELXL-97
_cell_angle_alpha 90.00
_cell_angle_beta 100.889(3)
_cell_angle_gamma 90.00
_cell_formula_units_Z 4
_cell_length_a 10.345(2)
_cell_length_b 14.114(3)
_cell_length_c 18.403(4)
_cell_measurement_reflns_used 807
_cell_measurement_temperature 200(2)
_cell_measurement_theta_max 15.72
_cell_measurement_theta_min 2.47
_cell_volume 2638.6(10)
_computing_cell_refinement 'APEX 2 (Bruker, 2005b)'
_computing_data_collection 'APEX 2 (Bruker, 2005b)'
_computing_data_reduction 'SAINT (Bruker, 2003)'
_computing_molecular_graphics 'SHELXTL (Bruker, 2001)'
_computing_publication_material 'SHELXTL (Bruker, 2001)'
_computing_structure_refinement 'SHELXL-97 (Sheldrick, 1997)'
_computing_structure_solution 'SHELXS-97 (Sheldrick, 1990)'
_diffrn_ambient_temperature 200(2)
_diffrn_measured_fraction_theta_full 1.000
_diffrn_measured_fraction_theta_max 1.000
_diffrn_measurement_device_type 'Bruker Smart APEX II CCD'
_diffrn_measurement_method \w
_diffrn_radiation_monochromator graphite
_diffrn_radiation_source 'fine-focus sealed tube'
_diffrn_radiation_type MoK\a
_diffrn_radiation_wavelength 0.71073
_diffrn_reflns_av_R_equivalents 0.1957
_diffrn_reflns_av_sigmaI/netI 0.1471
_diffrn_reflns_limit_h_max 11
_diffrn_reflns_limit_h_min -11
_diffrn_reflns_limit_k_max 16
_diffrn_reflns_limit_k_min -16
_diffrn_reflns_limit_l_max 21
_diffrn_reflns_limit_l_min -21
_diffrn_reflns_number 24522
_diffrn_reflns_theta_full 24.25
_diffrn_reflns_theta_max 24.25
_diffrn_reflns_theta_min 1.83
_exptl_absorpt_coefficient_mu 0.159
_exptl_absorpt_correction_T_max 0.9859
_exptl_absorpt_correction_T_min 0.9108
_exptl_absorpt_correction_type integration
_exptl_absorpt_process_details 'XPREP (Bruker, 2005a)'
_exptl_crystal_colour colourless
_exptl_crystal_density_diffrn 1.033
_exptl_crystal_density_method 'not measured'
_exptl_crystal_description block
_exptl_crystal_F_000 896
_exptl_crystal_size_max 0.60
_exptl_crystal_size_mid 0.20
_exptl_crystal_size_min 0.09
_refine_diff_density_max 0.215
_refine_diff_density_min -0.231
_refine_diff_density_rms 0.045
_refine_ls_extinction_method none
_refine_ls_goodness_of_fit_ref 1.000
_refine_ls_hydrogen_treatment constr
_refine_ls_matrix_type full
_refine_ls_number_parameters 286
_refine_ls_number_reflns 4264
_refine_ls_number_restraints 49
_refine_ls_restrained_S_all 1.007
_refine_ls_R_factor_all 0.2018
_refine_ls_R_factor_gt 0.0697
_refine_ls_shift/su_max 0.047
_refine_ls_shift/su_mean 0.001
_refine_ls_structure_factor_coef Fsqd
_refine_ls_weighting_details 'calc w=1/[\s^2^(Fo^2^)+(0.0492P)^2^+1.0260P] where P=(Fo^2^+2Fc^2^)/3'
_refine_ls_weighting_scheme calc
_refine_ls_wR_factor_gt 0.1195
_refine_ls_wR_factor_ref 0.1658
_reflns_number_gt 1749
_reflns_number_total 4264
_reflns_threshold_expression >2sigma(I)
_cod_data_source_file c0cc01999b.txt
_cod_data_source_block gbc042
_cod_depositor_comments
;
The following automatic conversions were performed:

'_symmetry_cell_setting' value 'Monoclinic' changed to 'monoclinic'
according to
/usr/data/users/saulius/automatic-downloads/retrospective/RSC/lib/dictionaries/cif_core.dic
dictionary named 'cif_core.dic' version 2.4.2 from 2011-04-26.

Automatic conversion script
Id: cif_fix_values 2281 2013-09-26 08:29:07Z andrius 
;
_cod_original_cell_volume 2638.7(9)
_cod_original_sg_symbol_H-M P2(1)/c
_cod_database_code 7112857

loop_
_symmetry_equiv_pos_as_xyz
'x, y, z'
'-x, y+1/2, -z+1/2'
'-x, -y, -z'
'x, -y-1/2, z-1/2'

loop_
_atom_site_label
_atom_site_type_symbol
_atom_site_fract_x
_atom_site_fract_y
_atom_site_fract_z
_atom_site_U_iso_or_equiv
_atom_site_adp_type
_atom_site_occupancy
_atom_site_symmetry_multiplicity
_atom_site_calc_flag
_atom_site_refinement_flags
_atom_site_disorder_assembly
_atom_site_disorder_group
Li1 Li 0.3229(8) 0.9257(5) 0.2386(5) 0.057(2) Uani 1 1 d D A .
B1 B 0.2732(5) 0.7513(4) 0.2308(3) 0.0447(15) Uani 1 1 d . . .
Si2 Si 0.33715(16) 0.71552(12) 0.39337(9) 0.0734(6) Uani 1 1 d . . .
C1 C 0.1817(5) 0.7537(5) 0.4216(3) 0.097(2) Uani 1 1 d . . .
H1A H 0.1820 0.8227 0.4274 0.146 Uiso 1 1 calc R . .
H1B H 0.1747 0.7236 0.4687 0.146 Uiso 1 1 calc R . .
H1C H 0.1065 0.7349 0.3835 0.146 Uiso 1 1 calc R . .
C2 C 0.3320(7) 0.5822(4) 0.3867(4) 0.120(3) Uani 1 1 d . . .
H2A H 0.2526 0.5626 0.3520 0.180 Uiso 1 1 calc R . .
H2B H 0.3307 0.5551 0.4356 0.180 Uiso 1 1 calc R . .
H2C H 0.4101 0.5595 0.3689 0.180 Uiso 1 1 calc R . .
C3 C 0.4746(6) 0.7502(5) 0.4700(3) 0.122(3) Uani 1 1 d . . .
H3A H 0.5590 0.7336 0.4564 0.182 Uiso 1 1 calc R . .
H3B H 0.4656 0.7165 0.5153 0.182 Uiso 1 1 calc R . .
H3C H 0.4715 0.8186 0.4783 0.182 Uiso 1 1 calc R . .
C4 C 0.3633(5) 0.7647(3) 0.3044(3) 0.0444(13) Uani 1 1 d . . .
C5 C 0.4847(5) 0.8106(3) 0.3026(3) 0.0513(13) Uani 1 1 d . . .
H5 H 0.5404 0.8300 0.3508 0.062 Uiso 1 1 calc R . .
C6 C 0.5220(5) 0.8414(3) 0.2377(3) 0.0538(14) Uani 1 1 d . . .
H6 H 0.6061 0.8773 0.2406 0.065 Uiso 1 1 calc R . .
C7 C 0.4407(6) 0.8285(3) 0.1701(3) 0.0592(15) Uani 1 1 d . . .
H7 H 0.4678 0.8549 0.1248 0.071 Uiso 1 1 calc R . .
C8 C 0.3184(5) 0.7855(3) 0.1637(3) 0.0551(14) Uani 1 1 d . . .
H8 H 0.2581 0.7822 0.1144 0.066 Uiso 1 1 calc R . .
P1 P 0.10035(13) 0.68838(9) 0.22181(8) 0.0545(4) Uani 1 1 d . . .
C9 C -0.0190(4) 0.7824(3) 0.2038(3) 0.0501(13) Uani 1 1 d . . .
C10 C -0.0871(5) 0.7752(4) 0.1340(3) 0.0564(14) Uani 1 1 d . . .
C11 C -0.0431(5) 0.7013(4) 0.0898(3) 0.0562(14) Uani 1 1 d . . .
C12 C 0.0601(5) 0.6507(3) 0.1276(3) 0.0553(14) Uani 1 1 d . . .
C13 C -0.0442(5) 0.8509(4) 0.2620(3) 0.0759(17) Uani 1 1 d . . .
H13A H -0.0975 0.9038 0.2384 0.114 Uiso 1 1 calc R . .
H13B H 0.0399 0.8750 0.2894 0.114 Uiso 1 1 calc R . .
H13C H -0.0914 0.8185 0.2963 0.114 Uiso 1 1 calc R . .
C14 C -0.2032(5) 0.8367(4) 0.1019(3) 0.0829(18) Uani 1 1 d . . .
H14A H -0.2189 0.8829 0.1391 0.124 Uiso 1 1 calc R . .
H14B H -0.2816 0.7970 0.0875 0.124 Uiso 1 1 calc R . .
H14C H -0.1847 0.8702 0.0584 0.124 Uiso 1 1 calc R . .
C15 C -0.1084(5) 0.6852(4) 0.0103(3) 0.0827(18) Uani 1 1 d . . .
H15A H -0.0657 0.6321 -0.0100 0.124 Uiso 1 1 calc R . .
H15B H -0.1002 0.7425 -0.0186 0.124 Uiso 1 1 calc R . .
H15C H -0.2018 0.6707 0.0078 0.124 Uiso 1 1 calc R . .
C16 C 0.1296(5) 0.5704(4) 0.0977(3) 0.0811(19) Uani 1 1 d . . .
H16A H 0.0702 0.5409 0.0560 0.122 Uiso 1 1 calc R . .
H16B H 0.1563 0.5232 0.1367 0.122 Uiso 1 1 calc R . .
H16C H 0.2077 0.5946 0.0808 0.122 Uiso 1 1 calc R . .
N1 N 0.2299(5) 1.0240(3) 0.1592(3) 0.0800(15) Uani 1 1 d D . .
N2 N 0.3494(5) 1.0362(3) 0.3141(3) 0.0781(15) Uani 1 1 d D . .
C17A C 0.3090(11) 1.0191(13) 0.3850(5) 0.108(4) Uani 0.75 1 d PD A 1
H17A H 0.3223 1.0768 0.4151 0.162 Uiso 0.75 1 calc PR A 1
H17B H 0.3618 0.9675 0.4111 0.162 Uiso 0.75 1 calc PR A 1
H17C H 0.2157 1.0014 0.3762 0.162 Uiso 0.75 1 calc PR A 1
C18A C 0.4893(7) 1.0624(7) 0.3271(5) 0.103(4) Uani 0.75 1 d PD A 1
H18A H 0.5190 1.0657 0.2796 0.154 Uiso 0.75 1 calc PR A 1
H18B H 0.5410 1.0147 0.3587 0.154 Uiso 0.75 1 calc PR A 1
H18C H 0.5012 1.1243 0.3515 0.154 Uiso 0.75 1 calc PR A 1
C19A C 0.2660(13) 1.1133(5) 0.2729(5) 0.096(4) Uani 0.75 1 d PDU A 1
H19A H 0.1736 1.1041 0.2785 0.115 Uiso 0.75 1 calc PR A 1
H19B H 0.2960 1.1753 0.2951 0.115 Uiso 0.75 1 calc PR A 1
C20A C 0.2717(9) 1.1151(5) 0.1941(5) 0.104(3) Uani 0.75 1 d PDU A 1
H20A H 0.3627 1.1291 0.1880 0.125 Uiso 0.75 1 calc PR A 1
H20B H 0.2137 1.1661 0.1694 0.125 Uiso 0.75 1 calc PR A 1
C21A C 0.0866(7) 1.0154(7) 0.1469(5) 0.091(3) Uani 0.75 1 d PD A 1
H21A H 0.0564 1.0254 0.1936 0.136 Uiso 0.75 1 calc PR A 1
H21B H 0.0606 0.9520 0.1279 0.136 Uiso 0.75 1 calc PR A 1
H21C H 0.0467 1.0631 0.1108 0.136 Uiso 0.75 1 calc PR A 1
C22A C 0.2716(10) 1.0187(7) 0.0859(4) 0.115(4) Uani 0.75 1 d PD A 1
H22A H 0.2378 1.0740 0.0560 0.172 Uiso 0.75 1 calc PR A 1
H22B H 0.2363 0.9607 0.0602 0.172 Uiso 0.75 1 calc PR A 1
H22C H 0.3679 1.0178 0.0934 0.172 Uiso 0.75 1 calc PR A 1
C17B C 0.4776(16) 1.043(3) 0.3651(15) 0.108(4) Uani 0.25 1 d PD A 2
H17D H 0.5466 1.0166 0.3412 0.162 Uiso 0.25 1 calc PR A 2
H17E H 0.4740 1.0077 0.4104 0.162 Uiso 0.25 1 calc PR A 2
H17F H 0.4973 1.1099 0.3773 0.162 Uiso 0.25 1 calc PR A 2
C18B C 0.265(4) 1.015(4) 0.3682(17) 0.103(4) Uani 0.25 1 d PD A 2
H18D H 0.2873 1.0579 0.4106 0.154 Uiso 0.25 1 calc PR A 2
H18E H 0.2795 0.9493 0.3851 0.154 Uiso 0.25 1 calc PR A 2
H18F H 0.1726 1.0236 0.3449 0.154 Uiso 0.25 1 calc PR A 2
C19B C 0.305(5) 1.1207(8) 0.2684(11) 0.096(4) Uani 0.25 1 d PDU A 2
H19C H 0.2766 1.1700 0.3004 0.115 Uiso 0.25 1 calc PR A 2
H19D H 0.3796 1.1463 0.2482 0.115 Uiso 0.25 1 calc PR A 2
C20B C 0.196(2) 1.1011(10) 0.2073(8) 0.104(3) Uani 0.25 1 d PDU A 2
H20C H 0.1746 1.1593 0.1775 0.125 Uiso 0.25 1 calc PR A 2
H20D H 0.1174 1.0827 0.2273 0.125 Uiso 0.25 1 calc PR A 2
C21B C 0.1084(18) 0.989(2) 0.1113(18) 0.091(3) Uani 0.25 1 d PD A 2
H21D H 0.0495 0.9627 0.1421 0.136 Uiso 0.25 1 calc PR A 2
H21E H 0.1309 0.9394 0.0785 0.136 Uiso 0.25 1 calc PR A 2
H21F H 0.0644 1.0413 0.0816 0.136 Uiso 0.25 1 calc PR A 2
C22B C 0.338(2) 1.072(2) 0.1313(17) 0.115(4) Uani 0.25 1 d PD A 2
H22D H 0.3142 1.1379 0.1202 0.172 Uiso 0.25 1 calc PR A 2
H22E H 0.3520 1.0397 0.0861 0.172 Uiso 0.25 1 calc PR A 2
H22F H 0.4184 1.0684 0.1689 0.172 Uiso 0.25 1 calc PR A 2

loop_
_atom_site_aniso_label
_atom_site_aniso_U_11
_atom_site_aniso_U_22
_atom_site_aniso_U_33
_atom_site_aniso_U_23
_atom_site_aniso_U_13
_atom_site_aniso_U_12
Li1 0.058(6) 0.035(5) 0.079(7) -0.013(4) 0.016(5) 0.001(4)
B1 0.048(4) 0.028(3) 0.059(4) -0.003(3) 0.012(3) 0.001(3)
Si2 0.0622(11) 0.0928(14) 0.0611(11) 0.0207(10) 0.0009(9) -0.0126(10)
C1 0.088(5) 0.141(6) 0.070(4) 0.007(4) 0.032(4) -0.018(4)
C2 0.113(6) 0.086(5) 0.157(7) 0.062(5) 0.015(5) -0.008(4)
C3 0.097(5) 0.192(8) 0.063(4) 0.032(4) -0.016(4) -0.037(5)
C4 0.043(3) 0.038(3) 0.054(3) -0.001(2) 0.014(3) 0.001(2)
C5 0.044(3) 0.044(3) 0.063(4) -0.006(3) 0.004(3) 0.001(3)
C6 0.048(3) 0.046(3) 0.074(4) -0.007(3) 0.027(3) -0.003(3)
C7 0.079(4) 0.048(4) 0.060(4) -0.006(3) 0.037(3) -0.004(3)
C8 0.062(4) 0.051(3) 0.053(3) -0.011(3) 0.012(3) -0.007(3)
P1 0.0483(9) 0.0492(9) 0.0643(10) -0.0040(8) 0.0064(7) -0.0074(7)
C9 0.037(3) 0.054(3) 0.061(4) -0.005(3) 0.014(3) -0.007(3)
C10 0.042(3) 0.058(4) 0.069(4) 0.005(3) 0.009(3) -0.007(3)
C11 0.050(3) 0.064(4) 0.053(4) -0.010(3) 0.008(3) -0.015(3)
C12 0.053(3) 0.043(3) 0.071(4) -0.009(3) 0.015(3) -0.011(3)
C13 0.080(4) 0.071(4) 0.081(4) -0.009(3) 0.024(3) 0.000(3)
C14 0.063(4) 0.094(5) 0.088(5) 0.021(4) 0.004(3) 0.013(4)
C15 0.073(4) 0.103(5) 0.068(4) -0.008(4) 0.003(3) -0.020(4)
C16 0.073(4) 0.066(4) 0.100(5) -0.027(4) 0.007(4) 0.002(3)
N1 0.082(4) 0.050(3) 0.110(4) 0.019(3) 0.027(3) 0.000(3)
N2 0.058(3) 0.058(3) 0.120(5) -0.031(3) 0.021(3) -0.006(3)
C17A 0.098(10) 0.125(9) 0.105(8) -0.065(8) 0.030(7) -0.019(9)
C18A 0.091(7) 0.078(7) 0.141(9) -0.065(7) 0.028(6) -0.029(5)
C19A 0.115(10) 0.039(4) 0.145(7) -0.016(5) 0.057(6) 0.016(5)
C20A 0.090(6) 0.077(5) 0.141(6) 0.024(5) 0.013(5) 0.000(5)
C21A 0.083(6) 0.059(7) 0.126(11) -0.001(6) 0.008(6) 0.005(5)
C22A 0.127(10) 0.130(10) 0.094(9) 0.061(7) 0.038(7) 0.018(7)
C17B 0.098(10) 0.125(9) 0.105(8) -0.065(8) 0.030(7) -0.019(9)
C18B 0.091(7) 0.078(7) 0.141(9) -0.065(7) 0.028(6) -0.029(5)
C19B 0.115(10) 0.039(4) 0.145(7) -0.016(5) 0.057(6) 0.016(5)
C20B 0.090(6) 0.077(5) 0.141(6) 0.024(5) 0.013(5) 0.000(5)
C21B 0.083(6) 0.059(7) 0.126(11) -0.001(6) 0.008(6) 0.005(5)
C22B 0.127(10) 0.130(10) 0.094(9) 0.061(7) 0.038(7) 0.018(7)

loop_
_atom_type_symbol
_atom_type_description
_atom_type_scat_dispersion_real
_atom_type_scat_dispersion_imag
_atom_type_scat_source
C C 0.0033 0.0016 'International Tables Vol C Tables 4.2.6.8 and 6.1.1.4'
H H 0.0000 0.0000 'International Tables Vol C Tables 4.2.6.8 and 6.1.1.4'
Li Li -0.0003 0.0001 'International Tables Vol C Tables 4.2.6.8 and 6.1.1.4'
B B 0.0013 0.0007 'International Tables Vol C Tables 4.2.6.8 and 6.1.1.4'
N N 0.0061 0.0033 'International Tables Vol C Tables 4.2.6.8 and 6.1.1.4'
Si Si 0.0817 0.0704 'International Tables Vol C Tables 4.2.6.8 and 6.1.1.4'
P P 0.1023 0.0942 'International Tables Vol C Tables 4.2.6.8 and 6.1.1.4'

loop_
_geom_angle_atom_site_label_1
_geom_angle_atom_site_label_2
_geom_angle_atom_site_label_3
_geom_angle
N2 Li1 N1 87.4(3)
N2 Li1 C7 141.4(4)
N1 Li1 C7 103.1(4)
N2 Li1 C6 112.1(4)
N1 Li1 C6 127.3(4)
C7 Li1 C6 33.79(19)
N2 Li1 C8 171.3(5)
N1 Li1 C8 100.7(4)
C7 Li1 C8 33.89(19)
C6 Li1 C8 60.6(2)
N2 Li1 C5 100.6(4)
N1 Li1 C5 160.6(5)
C7 Li1 C5 59.9(3)
C6 Li1 C5 33.31(18)
C8 Li1 C5 70.8(3)
N2 Li1 B1 140.8(5)
N1 Li1 B1 122.8(4)
C7 Li1 B1 61.3(3)
C6 Li1 B1 71.2(3)
C8 Li1 B1 34.98(19)
C5 Li1 B1 59.7(2)
N2 Li1 C4 111.1(4)
N1 Li1 C4 156.8(4)
C7 Li1 C4 71.5(3)
C6 Li1 C4 59.9(2)
C8 Li1 C4 61.8(2)
C5 Li1 C4 32.64(17)
B1 Li1 C4 34.40(19)
C8 B1 C4 118.0(5)
C8 B1 P1 120.0(4)
C4 B1 P1 122.0(4)
C8 B1 Li1 68.6(3)
C4 B1 Li1 74.9(3)
P1 B1 Li1 128.1(3)
C4 Si2 C1 114.7(2)
C4 Si2 C3 110.6(3)
C1 Si2 C3 106.8(3)
C4 Si2 C2 108.9(3)
C1 Si2 C2 107.0(3)
C3 Si2 C2 108.6(3)
Si2 C1 H1A 109.5
Si2 C1 H1B 109.5
H1A C1 H1B 109.5
Si2 C1 H1C 109.5
H1A C1 H1C 109.5
H1B C1 H1C 109.5
Si2 C2 H2A 109.5
Si2 C2 H2B 109.5
H2A C2 H2B 109.5
Si2 C2 H2C 109.5
H2A C2 H2C 109.5
H2B C2 H2C 109.5
Si2 C3 H3A 109.5
Si2 C3 H3B 109.5
H3A C3 H3B 109.5
Si2 C3 H3C 109.5
H3A C3 H3C 109.5
H3B C3 H3C 109.5
C5 C4 B1 116.0(4)
C5 C4 Si2 118.1(4)
B1 C4 Si2 125.5(4)
C5 C4 Li1 69.6(3)
B1 C4 Li1 70.7(3)
Si2 C4 Li1 135.4(3)
C6 C5 C4 123.5(5)
C6 C5 Li1 70.0(3)
C4 C5 Li1 77.8(3)
C6 C5 H5 117.9
C4 C5 H5 117.9
Li1 C5 H5 117.9
C7 C6 C5 120.9(5)
C7 C6 Li1 72.0(3)
C5 C6 Li1 76.7(3)
C7 C6 H6 119.5
C5 C6 H6 119.5
Li1 C6 H6 119.5
C6 C7 C8 121.8(5)
C6 C7 Li1 74.2(3)
C8 C7 Li1 75.2(3)
C6 C7 H7 119.1
C8 C7 H7 119.1
Li1 C7 H7 119.1
C7 C8 B1 119.8(5)
C7 C8 Li1 70.9(3)
B1 C8 Li1 76.4(3)
C7 C8 H8 120.0
B1 C8 H8 120.0
Li1 C8 H8 120.0
C12 P1 C9 90.8(3)
C12 P1 B1 104.9(2)
C9 P1 B1 105.2(2)
C10 C9 C13 126.8(5)
C10 C9 P1 109.7(4)
C13 C9 P1 123.2(4)
C9 C10 C11 115.3(5)
C9 C10 C14 124.3(5)
C11 C10 C14 120.4(5)
C12 C11 C10 112.9(5)
C12 C11 C15 125.6(5)
C10 C11 C15 121.5(5)
C11 C12 C16 126.4(5)
C11 C12 P1 110.9(4)
C16 C12 P1 122.7(4)
C9 C13 H13A 109.5
C9 C13 H13B 109.5
H13A C13 H13B 109.5
C9 C13 H13C 109.5
H13A C13 H13C 109.5
H13B C13 H13C 109.5
C10 C14 H14A 109.5
C10 C14 H14B 109.5
H14A C14 H14B 109.5
C10 C14 H14C 109.5
H14A C14 H14C 109.5
H14B C14 H14C 109.5
C11 C15 H15A 109.5
C11 C15 H15B 109.5
H15A C15 H15B 109.5
C11 C15 H15C 109.5
H15A C15 H15C 109.5
H15B C15 H15C 109.5
C12 C16 H16A 109.5
C12 C16 H16B 109.5
H16A C16 H16B 109.5
C12 C16 H16C 109.5
H16A C16 H16C 109.5
H16B C16 H16C 109.5
C21A N1 C20A 110.3(6)
C21A N1 C22B 142.6(13)
C20A N1 C22B 64.8(14)
C21A N1 C21B 32.4(12)
C20A N1 C21B 134.6(14)
C22B N1 C21B 124(2)
C21A N1 C20B 78.9(10)
C20A N1 C20B 34.8(10)
C22B N1 C20B 98.8(18)
C21B N1 C20B 109.4(15)
C21A N1 C22A 108.2(7)
C20A N1 C22A 109.1(6)
C22B N1 C22A 48.8(13)
C21B N1 C22A 78.6(14)
C20B N1 C22A 135.7(9)
C21A N1 Li1 111.7(6)
C20A N1 Li1 102.5(5)
C22B N1 Li1 105.4(12)
C21B N1 Li1 114.7(16)
C20B N1 Li1 101.3(6)
C22A N1 Li1 114.9(5)
C17A N2 C18A 109.7(6)
C17A N2 C18B 19.7(19)
C18A N2 C18B 129.3(18)
C17A N2 C17B 79.6(14)
C18A N2 C17B 30.8(14)
C18B N2 C17B 99(2)
C17A N2 C19B 121.8(19)
C18A N2 C19B 95(2)
C18B N2 C19B 113(3)
C17B N2 C19B 117(2)
C17A N2 C19A 109.7(10)
C18A N2 C19A 110.7(8)
C18B N2 C19A 98(2)
C17B N2 C19A 129.3(18)
C19B N2 C19A 17(3)
C17A N2 Li1 116.7(7)
C18A N2 Li1 107.4(5)
C18B N2 Li1 106.2(19)
C17B N2 Li1 117.7(15)
C19B N2 Li1 103.7(6)
C19A N2 Li1 102.5(4)
N2 C17A H17A 109.5
N2 C17A H17B 109.5
N2 C17A H17C 109.5
N2 C18A H18A 109.5
N2 C18A H18B 109.5
N2 C18A H18C 109.5
C20A C19A N2 112.8(7)
C20A C19A H19A 109.0
N2 C19A H19A 109.0
C20A C19A H19B 109.0
N2 C19A H19B 109.0
H19A C19A H19B 107.8
C19A C20A N1 110.8(7)
C19A C20A H20A 109.5
N1 C20A H20A 109.5
C19A C20A H20B 109.5
N1 C20A H20B 109.5
H20A C20A H20B 108.1
N1 C21A H21A 109.5
N1 C21A H21B 109.5
N1 C21A H21C 109.5
N1 C22A H22A 109.5
N1 C22A H22B 109.5
N1 C22A H22C 109.5
N2 C17B H17D 109.5
N2 C17B H17E 109.5
H17D C17B H17E 109.5
N2 C17B H17F 109.5
H17D C17B H17F 109.5
H17E C17B H17F 109.5
N2 C18B H18D 109.5
N2 C18B H18E 109.5
H18D C18B H18E 109.5
N2 C18B H18F 109.5
H18D C18B H18F 109.5
H18E C18B H18F 109.5
C20B C19B N2 113.5(15)
C20B C19B H19C 108.9
N2 C19B H19C 108.9
C20B C19B H19D 108.9
N2 C19B H19D 108.9
H19C C19B H19D 107.7
C19B C20B N1 111.4(13)
C19B C20B H20C 109.3
N1 C20B H20C 109.3
C19B C20B H20D 109.3
N1 C20B H20D 109.3
H20C C20B H20D 108.0
N1 C21B H21D 109.5
N1 C21B H21E 109.5
H21D C21B H21E 109.5
N1 C21B H21F 109.5
H21D C21B H21F 109.5
H21E C21B H21F 109.5
N1 C22B H22D 109.5
N1 C22B H22E 109.5
H22D C22B H22E 109.5
N1 C22B H22F 109.5
H22D C22B H22F 109.5
H22E C22B H22F 109.5

loop_
_geom_bond_atom_site_label_1
_geom_bond_atom_site_label_2
_geom_bond_distance
Li1 N2 2.072(9)
Li1 N1 2.111(10)
Li1 C7 2.353(9)
Li1 C6 2.381(9)
Li1 C8 2.407(9)
Li1 C5 2.465(9)
Li1 B1 2.513(9)
Li1 C4 2.571(9)
B1 C8 1.482(7)
B1 C4 1.504(7)
B1 P1 1.975(6)
Si2 C4 1.845(5)
Si2 C1 1.861(6)
Si2 C3 1.868(6)
Si2 C2 1.886(6)
C1 H1A 0.9800
C1 H1B 0.9800
C1 H1C 0.9800
C2 H2A 0.9800
C2 H2B 0.9800
C2 H2C 0.9800
C3 H3A 0.9800
C3 H3B 0.9800
C3 H3C 0.9800
C4 C5 1.418(6)
C5 C6 1.391(6)
C5 H5 1.0000
C6 C7 1.376(6)
C6 H6 1.0000
C7 C8 1.389(6)
C7 H7 1.0000
C8 H8 1.0000
P1 C12 1.787(5)
P1 C9 1.800(5)
C9 C10 1.346(6)
C9 C13 1.502(6)
C10 C11 1.449(7)
C10 C14 1.510(6)
C11 C12 1.361(6)
C11 C15 1.508(6)
C12 C16 1.502(6)
C13 H13A 0.9800
C13 H13B 0.9800
C13 H13C 0.9800
C14 H14A 0.9800
C14 H14B 0.9800
C14 H14C 0.9800
C15 H15A 0.9800
C15 H15B 0.9800
C15 H15C 0.9800
C16 H16A 0.9800
C16 H16B 0.9800
C16 H16C 0.9800
N1 C21A 1.462(6)
N1 C20A 1.466(7)
N1 C22B 1.474(9)
N1 C21B 1.477(9)
N1 C20B 1.486(9)
N1 C22A 1.494(6)
N2 C17A 1.463(7)
N2 C18A 1.469(6)
N2 C18B 1.472(9)
N2 C17B 1.475(9)
N2 C19B 1.483(9)
N2 C19A 1.503(7)
C17A H17A 0.9800
C17A H17B 0.9800
C17A H17C 0.9800
C18A H18A 0.9800
C18A H18B 0.9800
C18A H18C 0.9800
C19A C20A 1.462(12)
C19A H19A 0.9900
C19A H19B 0.9900
C20A H20A 0.9900
C20A H20B 0.9900
C21A H21A 0.9800
C21A H21B 0.9800
C21A H21C 0.9800
C22A H22A 0.9800
C22A H22B 0.9800
C22A H22C 0.9800
C17B H17D 0.9800
C17B H17E 0.9800
C17B H17F 0.9800
C18B H18D 0.9800
C18B H18E 0.9800
C18B H18F 0.9800
C19B C20B 1.456(16)
C19B H19C 0.9900
C19B H19D 0.9900
C20B H20C 0.9900
C20B H20D 0.9900
C21B H21D 0.9800
C21B H21E 0.9800
C21B H21F 0.9800
C22B H22D 0.9800
C22B H22E 0.9800
C22B H22F 0.9800

loop_
_geom_torsion_atom_site_label_1
_geom_torsion_atom_site_label_2
_geom_torsion_atom_site_label_3
_geom_torsion_atom_site_label_4
_geom_torsion
N2 Li1 B1 C8 -167.4(7)
N1 Li1 B1 C8 57.6(5)
C7 Li1 B1 C8 -29.8(3)
C6 Li1 B1 C8 -65.2(3)
C5 Li1 B1 C8 -99.7(4)
C4 Li1 B1 C8 -128.9(4)
N2 Li1 B1 C4 -38.5(7)
N1 Li1 B1 C4 -173.5(5)
C7 Li1 B1 C4 99.2(4)
C6 Li1 B1 C4 63.7(3)
C8 Li1 B1 C4 128.9(4)
C5 Li1 B1 C4 29.2(3)
N2 Li1 B1 P1 80.6(8)
N1 Li1 B1 P1 -54.4(7)
C7 Li1 B1 P1 -141.8(5)
C6 Li1 B1 P1 -177.2(4)
C8 Li1 B1 P1 -112.0(5)
C5 Li1 B1 P1 148.2(5)
C4 Li1 B1 P1 119.0(5)
C8 B1 C4 C5 0.6(6)
P1 B1 C4 C5 179.7(3)
Li1 B1 C4 C5 -54.5(4)
C8 B1 C4 Si2 -172.2(3)
P1 B1 C4 Si2 6.8(6)
Li1 B1 C4 Si2 132.6(4)
C8 B1 C4 Li1 55.1(4)
P1 B1 C4 Li1 -125.8(4)
C1 Si2 C4 C5 127.9(4)
C3 Si2 C4 C5 7.1(5)
C2 Si2 C4 C5 -112.2(4)
C1 Si2 C4 B1 -59.3(5)
C3 Si2 C4 B1 179.8(4)
C2 Si2 C4 B1 60.5(5)
C1 Si2 C4 Li1 39.1(5)
C3 Si2 C4 Li1 -81.8(5)
C2 Si2 C4 Li1 159.0(4)
N2 Li1 C4 C5 -76.2(4)
N1 Li1 C4 C5 142.7(11)
C7 Li1 C4 C5 62.7(3)
C6 Li1 C4 C5 27.7(3)
C8 Li1 C4 C5 98.3(3)
B1 Li1 C4 C5 128.7(4)
N2 Li1 C4 B1 155.1(5)
N1 Li1 C4 B1 14.0(11)
C7 Li1 C4 B1 -65.9(3)
C6 Li1 C4 B1 -100.9(4)
C8 Li1 C4 B1 -30.4(3)
C5 Li1 C4 B1 -128.7(4)
N2 Li1 C4 Si2 33.6(6)
N1 Li1 C4 Si2 -107.5(11)
C7 Li1 C4 Si2 172.6(4)
C6 Li1 C4 Si2 137.6(4)
C8 Li1 C4 Si2 -151.9(4)
C5 Li1 C4 Si2 109.8(5)
B1 Li1 C4 Si2 -121.5(5)
B1 C4 C5 C6 -0.7(6)
Si2 C4 C5 C6 172.8(4)
Li1 C4 C5 C6 -55.7(4)
B1 C4 C5 Li1 55.0(4)
Si2 C4 C5 Li1 -131.5(3)
N2 Li1 C5 C6 -114.3(4)
N1 Li1 C5 C6 -1.2(13)
C7 Li1 C5 C6 29.9(3)
C8 Li1 C5 C6 65.4(3)
B1 Li1 C5 C6 102.2(4)
C4 Li1 C5 C6 132.9(4)
N2 Li1 C5 C4 112.8(4)
N1 Li1 C5 C4 -134.1(13)
C7 Li1 C5 C4 -103.0(3)
C6 Li1 C5 C4 -132.9(4)
C8 Li1 C5 C4 -67.5(3)
B1 Li1 C5 C4 -30.7(3)
C4 C5 C6 C7 0.0(7)
Li1 C5 C6 C7 -59.2(5)
C4 C5 C6 Li1 59.2(5)
N2 Li1 C6 C7 -155.6(5)
N1 Li1 C6 C7 -51.3(5)
C8 Li1 C6 C7 29.5(3)
C5 Li1 C6 C7 129.2(5)
B1 Li1 C6 C7 66.2(3)
C4 Li1 C6 C7 102.0(3)
N2 Li1 C6 C5 75.2(5)
N1 Li1 C6 C5 179.5(5)
C7 Li1 C6 C5 -129.2(5)
C8 Li1 C6 C5 -99.8(3)
B1 Li1 C6 C5 -63.1(3)
C4 Li1 C6 C5 -27.2(3)
C5 C6 C7 C8 0.7(7)
Li1 C6 C7 C8 -60.9(5)
C5 C6 C7 Li1 61.5(5)
N2 Li1 C7 C6 37.8(7)
N1 Li1 C7 C6 140.4(4)
C8 Li1 C7 C6 -129.8(5)
C5 Li1 C7 C6 -29.5(3)
B1 Li1 C7 C6 -99.1(4)
C4 Li1 C7 C6 -63.1(3)
N2 Li1 C7 C8 167.7(8)
N1 Li1 C7 C8 -89.8(4)
C6 Li1 C7 C8 129.8(5)
C5 Li1 C7 C8 100.4(4)
B1 Li1 C7 C8 30.7(3)
C4 Li1 C7 C8 66.7(3)
C6 C7 C8 B1 -0.6(7)
Li1 C7 C8 B1 -61.0(5)
C6 C7 C8 Li1 60.4(5)
C4 B1 C8 C7 0.0(7)
P1 B1 C8 C7 -179.1(4)
Li1 B1 C8 C7 58.2(5)
C4 B1 C8 Li1 -58.3(4)
P1 B1 C8 Li1 122.7(4)
N2 Li1 C8 C7 -62(3)
N1 Li1 C8 C7 97.5(4)
C6 Li1 C8 C7 -29.4(3)
C5 Li1 C8 C7 -64.3(3)
B1 Li1 C8 C7 -128.7(5)
C4 Li1 C8 C7 -98.8(4)
N2 Li1 C8 B1 66(3)
N1 Li1 C8 B1 -133.8(4)
C7 Li1 C8 B1 128.7(5)
C6 Li1 C8 B1 99.3(4)
C5 Li1 C8 B1 64.3(3)
C4 Li1 C8 B1 29.9(3)
C8 B1 P1 C12 19.7(5)
C4 B1 P1 C12 -159.3(4)
Li1 B1 P1 C12 105.0(4)
C8 B1 P1 C9 -75.3(4)
C4 B1 P1 C9 105.7(4)
Li1 B1 P1 C9 10.0(5)
C12 P1 C9 C10 5.5(4)
B1 P1 C9 C10 111.1(4)
C12 P1 C9 C13 179.9(4)
B1 P1 C9 C13 -74.5(4)
C13 C9 C10 C11 -178.8(4)
P1 C9 C10 C11 -4.6(5)
C13 C9 C10 C14 0.1(8)
P1 C9 C10 C14 174.3(4)
C9 C10 C11 C12 0.7(6)
C14 C10 C11 C12 -178.2(4)
C9 C10 C11 C15 -179.2(4)
C14 C10 C11 C15 1.9(7)
C10 C11 C12 C16 -179.2(4)
C15 C11 C12 C16 0.7(8)
C10 C11 C12 P1 3.6(5)
C15 C11 C12 P1 -176.5(4)
C9 P1 C12 C11 -5.2(4)
B1 P1 C12 C11 -111.2(4)
C9 P1 C12 C16 177.5(4)
B1 P1 C12 C16 71.6(4)
N2 Li1 N1 C21A -101.5(5)
C7 Li1 N1 C21A 116.0(5)
C6 Li1 N1 C21A 142.5(5)
C8 Li1 N1 C21A 81.5(5)
C5 Li1 N1 C21A 143.4(12)
B1 Li1 N1 C21A 51.9(7)
C4 Li1 N1 C21A 42.6(13)
N2 Li1 N1 C20A 16.6(6)
C7 Li1 N1 C20A -125.9(5)
C6 Li1 N1 C20A -99.4(6)
C8 Li1 N1 C20A -160.5(5)
C5 Li1 N1 C20A -98.6(13)
B1 Li1 N1 C20A 170.0(6)
C4 Li1 N1 C20A 160.6(11)
N2 Li1 N1 C22B 83.5(16)
C7 Li1 N1 C22B -59.0(16)
C6 Li1 N1 C22B -32.5(17)
C8 Li1 N1 C22B -93.5(16)
C5 Li1 N1 C22B -32(2)
B1 Li1 N1 C22B -123.1(16)
C4 Li1 N1 C22B -132.4(18)
N2 Li1 N1 C21B -136.7(14)
C7 Li1 N1 C21B 80.8(15)
C6 Li1 N1 C21B 107.3(15)
C8 Li1 N1 C21B 46.2(15)
C5 Li1 N1 C21B 108.1(19)
B1 Li1 N1 C21B 16.7(15)
C4 Li1 N1 C21B 7.3(19)
N2 Li1 N1 C20B -19.0(11)
C7 Li1 N1 C20B -161.5(11)
C6 Li1 N1 C20B -135.0(11)
C8 Li1 N1 C20B 163.9(11)
C5 Li1 N1 C20B -134.2(16)
B1 Li1 N1 C20B 134.4(11)
C4 Li1 N1 C20B 125.0(15)
N2 Li1 N1 C22A 134.8(6)
C7 Li1 N1 C22A -7.7(7)
C6 Li1 N1 C22A 18.8(8)
C8 Li1 N1 C22A -42.3(6)
C5 Li1 N1 C22A 19.6(15)
B1 Li1 N1 C22A -71.8(7)
C4 Li1 N1 C22A -81.2(12)
N1 Li1 N2 C17A 130.2(8)
C7 Li1 N2 C17A -121.9(9)
C6 Li1 N2 C17A -100.3(8)
C8 Li1 N2 C17A -70(3)
C5 Li1 N2 C17A -67.6(8)
B1 Li1 N2 C17A -13.3(10)
C4 Li1 N2 C17A -35.4(8)
N1 Li1 N2 C18A -106.2(6)
C7 Li1 N2 C18A 1.6(10)
C6 Li1 N2 C18A 23.2(7)
C8 Li1 N2 C18A 54(3)
C5 Li1 N2 C18A 55.9(6)
B1 Li1 N2 C18A 110.3(8)
C4 Li1 N2 C18A 88.1(6)
N1 Li1 N2 C18B 112(2)
C7 Li1 N2 C18B -140(2)
C6 Li1 N2 C18B -118(2)
C8 Li1 N2 C18B -87(4)
C5 Li1 N2 C18B -86(2)
B1 Li1 N2 C18B -31(2)
C4 Li1 N2 C18B -53(2)
N1 Li1 N2 C17B -137.7(18)
C7 Li1 N2 C17B -29.9(19)
C6 Li1 N2 C17B -8.3(18)
C8 Li1 N2 C17B 23(4)
C5 Li1 N2 C17B 24.4(18)
B1 Li1 N2 C17B 78.8(19)
C4 Li1 N2 C17B 56.6(18)
N1 Li1 N2 C19B -7(2)
C7 Li1 N2 C19B 101(2)
C6 Li1 N2 C19B 123(2)
C8 Li1 N2 C19B 154(4)
C5 Li1 N2 C19B 155(2)
B1 Li1 N2 C19B -150(2)
C4 Li1 N2 C19B -172(2)
N1 Li1 N2 C19A 10.4(7)
C7 Li1 N2 C19A 118.3(9)
C6 Li1 N2 C19A 139.9(7)
C8 Li1 N2 C19A 171(3)
C5 Li1 N2 C19A 172.6(7)
B1 Li1 N2 C19A -133.1(9)
C4 Li1 N2 C19A -155.2(7)
C17A N2 C19A C20A -162.5(9)
C18A N2 C19A C20A 76.4(9)
C18B N2 C19A C20A -146.5(18)
C17B N2 C19A C20A 104.9(18)
C19B N2 C19A C20A 58(3)
Li1 N2 C19A C20A -37.9(10)
N2 C19A C20A N1 57.9(12)
C21A N1 C20A C19A 76.8(9)
C22B N1 C20A C19A -143.5(16)
C21B N1 C20A C19A 103(2)
C20B N1 C20A C19A 49.8(12)
C22A N1 C20A C19A -164.4(8)
Li1 N1 C20A C19A -42.2(9)
C17A N2 C19B C20B -100(2)
C18A N2 C19B C20B 143(3)
C18B N2 C19B C20B -81(3)
C17B N2 C19B C20B 165(3)
C19A N2 C19B C20B -54(2)
Li1 N2 C19B C20B 34(3)
N2 C19B C20B N1 -56(3)
C21A N1 C20B C19B 153(2)
C20A N1 C20B C19B -52.4(15)
C22B N1 C20B C19B -65(2)
C21B N1 C20B C19B 165(2)
C22A N1 C20B C19B -102(2)
Li1 N1 C20B C19B 43.2(19)
